data_2214536
loop_
_publ_author_name
'Bojidarka Koleva'
'Tsanko Tsanev'
'Tsonko Kolev'
'Heike Mayer-Figge'
'William S. Sheldrick'

_publ_section_title
;
 3,4-Diaminopyridinium hydrogen squarate
;
_journal_coeditor_code BT2412
_journal_issue 8
_journal_name_full 'Acta Crystallographica Section E'
_journal_page_first o3356
_journal_page_last o3356
_journal_paper_doi 10.1107/S1600536807031170
_journal_volume 63
_journal_year 2007
_chemical_formula_iupac 'C5 H8 N3 +, C4 H O4 -'
_chemical_formula_moiety 'C5 H8 N3 +, C4 H O4 -'
_chemical_formula_sum 'C9 H9 N3 O4'
_chemical_formula_weight 223.19
_chemical_name_systematic
;
3,4-Diaminopyridinium hydrogen squarate
;
_space_group_IT_number 14
_symmetry_cell_setting monoclinic
_symmetry_space_group_name_Hall '-P 2ybc'
_symmetry_space_group_name_H-M 'P 1 21/c 1'
_atom_sites_solution_hydrogens geom
_atom_sites_solution_primary direct
_atom_sites_solution_secondary difmap
_audit_creation_method SHELXL-97
_cell_angle_alpha 90.00
_cell_angle_beta 96.56(3)
_cell_angle_gamma 90.00
_cell_formula_units_Z 4
_cell_length_a 10.069(2)
_cell_length_b 7.1925(14)
_cell_length_c 13.480(3)
_cell_measurement_reflns_used 27
_cell_measurement_temperature 294(2)
_cell_measurement_theta_max 15
_cell_measurement_theta_min 7.5
_cell_volume 969.8(4)
_computing_cell_refinement R3m/V
_computing_data_collection 'R3m/V (Siemens, 1989)'
_computing_data_reduction 'XDISK (Siemens, 1989)'
_computing_molecular_graphics 'SHELXTL-Plus (Sheldrick, 1995)'
_computing_publication_material SHELXL97
_computing_structure_refinement 'SHELXL97 (Sheldrick, 1997)'
_computing_structure_solution 'SHELXS97 (Sheldrick, 1997)'
_diffrn_ambient_temperature 294(2)
_diffrn_measured_fraction_theta_full 0.993
_diffrn_measured_fraction_theta_max 0.993
_diffrn_measurement_device_type 'Siemens P4 four-circle'
_diffrn_measurement_method \w
_diffrn_radiation_monochromator graphite
_diffrn_radiation_source 'fine-focus sealed tube'
_diffrn_radiation_type MoK\a
_diffrn_radiation_wavelength 0.71073
_diffrn_reflns_av_R_equivalents 0.0439
_diffrn_reflns_av_sigmaI/netI 0.0419
_diffrn_reflns_limit_h_max 11
_diffrn_reflns_limit_h_min -1
_diffrn_reflns_limit_k_max 8
_diffrn_reflns_limit_k_min -1
_diffrn_reflns_limit_l_max 16
_diffrn_reflns_limit_l_min -16
_diffrn_reflns_number 2310
_diffrn_reflns_theta_full 25.01
_diffrn_reflns_theta_max 25.01
_diffrn_reflns_theta_min 2.04
_diffrn_standards_decay_% 1
_diffrn_standards_interval_count 100
_diffrn_standards_number 3
_exptl_absorpt_coefficient_mu 0.123
_exptl_absorpt_correction_T_max 0.93837
_exptl_absorpt_correction_T_min 0.84350
_exptl_absorpt_correction_type psi-scan
_exptl_absorpt_process_details '(XPREP; Sheldrick, 1995)'
_exptl_crystal_colour colourless
_exptl_crystal_density_diffrn 1.529
_exptl_crystal_density_method 'not measured'
_exptl_crystal_description prsim
_exptl_crystal_F_000 464
_exptl_crystal_size_max 0.58
_exptl_crystal_size_mid 0.48
_exptl_crystal_size_min 0.46
_refine_diff_density_max 0.243
_refine_diff_density_min -0.375
_refine_ls_extinction_method none
_refine_ls_goodness_of_fit_ref 1.088
_refine_ls_hydrogen_treatment constr
_refine_ls_matrix_type full
_refine_ls_number_parameters 154
_refine_ls_number_reflns 1698
_refine_ls_number_restraints 0
_refine_ls_restrained_S_all 1.088
_refine_ls_R_factor_all 0.0968
_refine_ls_R_factor_gt 0.0656
_refine_ls_shift/su_max 0.001
_refine_ls_shift/su_mean 0.000
_refine_ls_structure_factor_coef Fsqd
_refine_ls_weighting_details 'calc w=1/[\s^2^(Fo^2^)+(0.0946P)^2^+0.5492P] where P=(Fo^2^+2Fc^2^)/3'
_refine_ls_weighting_scheme calc
_refine_ls_wR_factor_gt 0.1746
_refine_ls_wR_factor_ref 0.1890
_reflns_number_gt 1172
_reflns_number_total 1698
_reflns_threshold_expression I>2\s(I)
_cod_data_source_file bt2412.cif
_cod_data_source_block I
_cod_original_cell_volume 969.8(3)
_cod_original_sg_symbol_H-M 'P 21/c'
_cod_database_code 2214536
_cod_database_fobs_code 2214536

loop_
_symmetry_equiv_pos_as_xyz
'x, y, z'
'-x, y+1/2, -z+1/2'
'-x, -y, -z'
'x, -y-1/2, z-1/2'

loop_
_atom_site_type_symbol
_atom_site_label
_atom_site_fract_x
_atom_site_fract_y
_atom_site_fract_z
_atom_site_U_iso_or_equiv
_atom_site_adp_type
_atom_site_calc_flag
_atom_site_refinement_flags
_atom_site_occupancy
N N1 0.7328(3) 0.3740(5) 1.0145(2) 0.0559(9) Uani d . 1
H H1 0.6586 0.3990 1.0375 0.067 Uiso calc R 1
C C2 0.8249(3) 0.2759(5) 1.0705(3) 0.0520(9) Uani d . 1
H H2 0.8086 0.2368 1.1338 0.062 Uiso calc R 1
C C3 0.9425(3) 0.2325(5) 1.0359(2) 0.0472(9) Uani d . 1
H H3 1.0057 0.1624 1.0754 0.057 Uiso calc R 1
N N2 1.0874(2) 0.2506(4) 0.9064(2) 0.0498(8) Uani d . 1
H H21 1.1031 0.2865 0.8480 0.060 Uiso calc R 1
H H22 1.1465 0.1877 0.9434 0.060 Uiso calc R 1
C C4 0.9699(3) 0.2929(5) 0.9401(2) 0.0400(8) Uani d . 1
N N3 0.8886(3) 0.4537(5) 0.7857(2) 0.0568(9) Uani d . 1
H H31 0.8270 0.5150 0.7503 0.068 Uiso calc R 1
H H32 0.9620 0.4277 0.7619 0.068 Uiso calc R 1
C C5 0.8693(3) 0.3965(5) 0.8816(2) 0.0403(8) Uani d . 1
C C6 0.7522(3) 0.4362(5) 0.9219(3) 0.0511(9) Uani d . 1
H H6 0.6860 0.5061 0.8854 0.061 Uiso calc R 1
C C1' 0.2926(3) 0.0429(5) 0.2041(2) 0.0429(8) Uani d . 1
O O1' 0.1804(2) 0.0879(4) 0.22347(18) 0.0579(8) Uani d . 1
C C2' 0.3618(3) 0.0417(5) 0.1124(2) 0.0417(8) Uani d . 1
O O2' 0.3283(2) 0.0894(4) 0.02326(16) 0.0519(7) Uani d . 1
C C3' 0.4780(3) -0.0317(5) 0.1697(2) 0.0414(8) Uani d . 1
O O3' 0.5998(2) -0.0799(4) 0.15119(17) 0.0576(8) Uani d . 1
H H3' 0.6030 -0.0814 0.0907 0.086 Uiso calc R 1
C C4' 0.4173(3) -0.0327(5) 0.2619(3) 0.0465(9) Uani d . 1
O O4' 0.4548(2) -0.0753(4) 0.34977(18) 0.0589(8) Uani d . 1

loop_
_atom_site_aniso_label
_atom_site_aniso_U_11
_atom_site_aniso_U_22
_atom_site_aniso_U_33
_atom_site_aniso_U_12
_atom_site_aniso_U_13
_atom_site_aniso_U_23
N1 0.0358(14) 0.072(2) 0.062(2) -0.0045(15) 0.0139(13) -0.0134(18)
C2 0.049(2) 0.060(2) 0.048(2) -0.0107(18) 0.0109(16) -0.0025(18)
C3 0.0440(17) 0.052(2) 0.0449(19) -0.0018(16) 0.0021(14) -0.0001(17)
N2 0.0357(14) 0.063(2) 0.0504(17) 0.0070(13) 0.0061(12) 0.0012(15)
C4 0.0335(15) 0.0413(18) 0.0444(18) -0.0026(14) 0.0012(13) -0.0080(15)
N3 0.0509(17) 0.076(2) 0.0430(17) 0.0126(16) 0.0020(13) 0.0090(16)
C5 0.0364(16) 0.0447(19) 0.0389(17) -0.0023(14) -0.0003(13) -0.0048(15)
C6 0.0375(17) 0.056(2) 0.058(2) 0.0015(16) -0.0040(15) -0.0087(19)
C1' 0.0296(15) 0.053(2) 0.0465(18) -0.0003(14) 0.0043(13) -0.0021(16)
O1' 0.0304(11) 0.090(2) 0.0544(14) 0.0110(12) 0.0107(10) 0.0002(14)
C2' 0.0284(15) 0.053(2) 0.0438(18) 0.0011(14) 0.0040(13) -0.0060(16)
O2' 0.0322(11) 0.0770(18) 0.0462(14) 0.0142(11) 0.0023(9) -0.0022(13)
C3' 0.0277(14) 0.056(2) 0.0415(18) 0.0034(14) 0.0076(12) -0.0001(16)
O3' 0.0303(11) 0.094(2) 0.0500(14) 0.0170(12) 0.0092(10) 0.0092(14)
C4' 0.0272(15) 0.059(2) 0.053(2) 0.0003(15) 0.0026(14) -0.0006(18)
O4' 0.0330(12) 0.095(2) 0.0495(14) 0.0065(12) 0.0070(10) 0.0134(14)

loop_
_atom_type_symbol
_atom_type_description
_atom_type_scat_dispersion_real
_atom_type_scat_dispersion_imag
_atom_type_scat_source
C C 0.0033 0.0016 'International Tables Vol C Tables 4.2.6.8 and 6.1.1.4'
H H 0.0000 0.0000 'International Tables Vol C Tables 4.2.6.8 and 6.1.1.4'
N N 0.0061 0.0033 'International Tables Vol C Tables 4.2.6.8 and 6.1.1.4'
O O 0.0106 0.0060 'International Tables Vol C Tables 4.2.6.8 and 6.1.1.4'

loop_
_geom_angle_atom_site_label_1
_geom_angle_atom_site_label_2
_geom_angle_atom_site_label_3
_geom_angle
C2 N1 C6 122.1(3)
C2 N1 H1 118.9
C6 N1 H1 118.9
N1 C2 C3 120.4(3)
N1 C2 H2 119.8
C3 C2 H2 119.8
C2 C3 C4 120.7(3)
C2 C3 H3 119.7
C4 C3 H3 119.7
C4 N2 H21 120.0
C4 N2 H22 120.0
H21 N2 H22 120.0
N2 C4 C5 121.9(3)
N2 C4 C3 120.4(3)
C5 C4 C3 117.7(3)
C5 N3 H31 120.0
C5 N3 H32 120.0
H31 N3 H32 120.0
C6 C5 N3 121.3(3)
C6 C5 C4 118.4(3)
N3 C5 C4 120.3(3)
N1 C6 C5 120.7(3)
N1 C6 H6 119.7
C5 C6 H6 119.7
O1' C1' C2' 134.9(3)
O1' C1' C4' 135.9(3)
C2' C1' C4' 89.2(2)
O2' C2' C3' 137.0(3)
O2' C2' C1' 133.8(3)
C3' C2' C1' 89.2(3)
O3' C3' C2' 135.6(3)
O3' C3' C4' 130.7(3)
C2' C3' C4' 93.8(2)
C3' O3' H3' 109.5
O4' C4' C3' 135.2(3)
O4' C4' C1' 136.9(3)
C3' C4' C1' 87.9(3)

loop_
_geom_bond_atom_site_label_1
_geom_bond_atom_site_label_2
_geom_bond_distance
N1 C2 1.330(5)
N1 C6 1.360(5)
N1 H1 0.8600
C2 C3 1.358(5)
C2 H2 0.9300
C3 C4 1.420(5)
C3 H3 0.9300
N2 C4 1.349(4)
N2 H21 0.8600
N2 H22 0.8600
C4 C5 1.421(4)
N3 C5 1.391(4)
N3 H31 0.8600
N3 H32 0.8600
C5 C6 1.383(4)
C6 H6 0.9300
C1' O1' 1.232(4)
C1' C2' 1.486(4)
C1' C4' 1.501(4)
C2' O2' 1.259(4)
C2' C3' 1.427(4)
C3' O3' 1.325(3)
C3' C4' 1.446(4)
O3' H3' 0.8200
C4' O4' 1.241(4)

loop_
_geom_hbond_atom_site_label_D
_geom_hbond_atom_site_label_H
_geom_hbond_atom_site_label_A
_geom_hbond_site_symmetry_A
_geom_hbond_distance_DH
_geom_hbond_distance_HA
_geom_hbond_distance_DA
_geom_hbond_angle_DHA
_geom_hbond_publ_flag
O3' H3' O2' 3_655 0.82 1.76 2.539(3) 159.2 y
N2 H21 O1' 4_666 0.86 2.13 2.972(4) 166.0 y
N1 H1 O4' 2_656 0.86 2.01 2.799(4) 152.1 y
N2 H22 O2' 1_656 0.86 2.14 2.973(3) 164.4 y

loop_
_cod_related_entry_id
_cod_related_entry_database
_cod_related_entry_code
1 ChemSpider 30655286
